data_7103563
loop_
_publ_author_name
'Chen, Fu'
'Ma, Guibin'
'Cavell, Ronald G'
'Terskikh, Victor V'
'Wasylishen, Roderick E'

_publ_section_title
;
 Solid-state (115)In NMR study of indium coordination complexes.
;
_journal_issue 45
_journal_name_full 'Chemical communications (Cambridge, England)'
_journal_page_first 5933
_journal_page_last 5935
_journal_paper_doi 10.1039/b814326a
_journal_year 2008
_chemical_formula_moiety 'C42 H42 I3 In O8 P2'
_chemical_formula_sum 'C42 H42 I3 In O8 P2'
_chemical_formula_weight 1232.22
_chemical_name_systematic
;
?
;
_space_group_IT_number 163
_symmetry_cell_setting trigonal
_symmetry_space_group_name_Hall '-P 3 2c'
_symmetry_space_group_name_H-M 'P -3 1 c'
_atom_sites_solution_hydrogens geom
_atom_sites_solution_primary direct
_atom_sites_solution_secondary difmap
_cell_angle_alpha 90.00
_cell_angle_beta 90.00
_cell_angle_gamma 120.00
_cell_formula_units_Z 2
_cell_length_a 12.9326(4)
_cell_length_b 12.9326(4)
_cell_length_c 15.5514(10)
_cell_measurement_reflns_used 7964
_cell_measurement_temperature 193(2)
_cell_measurement_theta_max 27.45
_cell_measurement_theta_min 2.24
_cell_volume 2252.53(18)
_computing_cell_refinement 'Bruker SAINT (Bruker, 1997)'
_computing_data_collection 'Bruker SMART (Bruker, 1997)'
_computing_data_reduction 'Bruker SAINT (Bruker, 1997)'
_computing_molecular_graphics 'Bruker SHELXTL (Bruker, 1997)'
_computing_publication_material 'Bruker SHELXTL (Bruker, 1997)'
_computing_structure_refinement 'SHELXL-97 (Sheldrick, 1997)'
_computing_structure_solution 'SHELXS-97 (Sheldrick, 1990)'
_diffrn_ambient_temperature 193(2)
_diffrn_detector_area_resol_mean 8.192
_diffrn_measured_fraction_theta_full 1.000
_diffrn_measured_fraction_theta_max 1.000
_diffrn_measurement_device_type 'Bruker PLATFORM diffractometer/SMART 1000 CCD area detector'
_diffrn_measurement_method '\w scans'
_diffrn_radiation_monochromator graphite
_diffrn_radiation_source 'fine-focus sealed tube'
_diffrn_radiation_type MoK\a
_diffrn_radiation_wavelength 0.71073
_diffrn_reflns_av_R_equivalents 0.0169
_diffrn_reflns_av_sigmaI/netI 0.0077
_diffrn_reflns_limit_h_max 16
_diffrn_reflns_limit_h_min -16
_diffrn_reflns_limit_k_max 16
_diffrn_reflns_limit_k_min -16
_diffrn_reflns_limit_l_max 20
_diffrn_reflns_limit_l_min -20
_diffrn_reflns_number 19232
_diffrn_reflns_theta_full 27.48
_diffrn_reflns_theta_max 27.48
_diffrn_reflns_theta_min 1.82
_diffrn_standards_decay_% 0
_diffrn_standards_interval_time 0
_diffrn_standards_number 0
_exptl_absorpt_coefficient_mu 2.700
_exptl_absorpt_correction_T_max 0.5635
_exptl_absorpt_correction_T_min 0.2811
_exptl_absorpt_correction_type multi-scan
_exptl_absorpt_process_details 'SADABS (Sheldrick, 1996)'
_exptl_crystal_colour 'pale yellow'
_exptl_crystal_density_diffrn 1.817
_exptl_crystal_density_method 'not measured'
_exptl_crystal_description prism
_exptl_crystal_F_000 1192
_exptl_crystal_size_max 0.63
_exptl_crystal_size_mid 0.60
_exptl_crystal_size_min 0.24
_refine_diff_density_max 1.029
_refine_diff_density_min -0.860
_refine_diff_density_rms 0.083
_refine_ls_extinction_method none
_refine_ls_goodness_of_fit_ref 1.117
_refine_ls_hydrogen_treatment constr
_refine_ls_matrix_type full
_refine_ls_number_parameters 86
_refine_ls_number_reflns 1735
_refine_ls_number_restraints 0
_refine_ls_restrained_S_all 1.117
_refine_ls_R_factor_all 0.0250
_refine_ls_R_factor_gt 0.0247
_refine_ls_shift/su_max 0.000
_refine_ls_shift/su_mean 0.000
_refine_ls_structure_factor_coef Fsqd
_refine_ls_weighting_details 'calc w=1/[\s^2^(Fo^2^)+(0.0301P)^2^+3.8507P] where P=(Fo^2^+2Fc^2^)/3'
_refine_ls_weighting_scheme calc
_refine_ls_wR_factor_gt 0.0667
_refine_ls_wR_factor_ref 0.0669
_reflns_number_gt 1704
_reflns_number_total 1735
_reflns_threshold_expression I>2\s(I)
_cod_data_source_file b814326a.txt
_cod_data_source_block 1
_cod_depositor_comments
;
The following automatic conversions were performed:
'_symmetry_cell_setting' value 'Trigonal' changed to 'trigonal' according
to '/home/saulius/struct/CIF-dictionaries/cif_core.dic' dictionary named
'cif_core.dic' version 2.4.1 from 2010-06-29.

Automatic conversion script
Id: cif_fix_enum 1527 2010-12-29 10:47:43Z saulius 
;
_cod_database_code 7103563

loop_
_symmetry_equiv_pos_as_xyz
'x, y, z'
'-y, x-y, z'
'-x+y, -x, z'
'-y, -x, -z+1/2'
'-x+y, y, -z+1/2'
'x, x-y, -z+1/2'
'-x, -y, -z'
'y, -x+y, -z'
'x-y, x, -z'
'y, x, z-1/2'
'x-y, -y, z-1/2'
'-x, -x+y, z-1/2'

loop_
_atom_site_label
_atom_site_type_symbol
_atom_site_fract_x
_atom_site_fract_y
_atom_site_fract_z
_atom_site_U_iso_or_equiv
_atom_site_adp_type
_atom_site_occupancy
_atom_site_symmetry_multiplicity
_atom_site_calc_flag
_atom_site_refinement_flags
_atom_site_disorder_assembly
_atom_site_disorder_group
I I 0.09062(2) 0.545308(12) 0.2500 0.04711(12) Uani 1 2 d S . .
In In 0.3333 0.6667 0.2500 0.02223(11) Uani 1 6 d S . .
P P 0.3333 0.6667 0.48894(6) 0.0223(2) Uani 1 3 d S . .
O1 O 0.3333 0.6667 0.3928(2) 0.0345(7) Uani 1 3 d S . .
O2 O 0.79825(17) 0.8231(2) 0.66049(13) 0.0370(5) Uani 1 1 d . . .
C1 C 0.4793(2) 0.7231(2) 0.53405(15) 0.0232(4) Uani 1 1 d . . .
C2 C 0.5197(2) 0.8043(2) 0.60242(15) 0.0250(5) Uani 1 1 d . . .
H2 H 0.4724 0.8369 0.6219 0.030 Uiso 1 1 calc R . .
C3 C 0.6277(2) 0.8376(2) 0.64189(16) 0.0267(5) Uani 1 1 d . . .
H3 H 0.6554 0.8946 0.6871 0.032 Uiso 1 1 calc R . .
C4 C 0.6957(2) 0.7876(2) 0.61531(16) 0.0266(5) Uani 1 1 d . . .
C5 C 0.6579(2) 0.7074(2) 0.54689(16) 0.0294(5) Uani 1 1 d . . .
H5 H 0.7053 0.6745 0.5280 0.035 Uiso 1 1 calc R . .
C6 C 0.5503(2) 0.6760(2) 0.50651(16) 0.0277(5) Uani 1 1 d . . .
H6 H 0.5246 0.6218 0.4595 0.033 Uiso 1 1 calc R . .
C7 C 0.8730(3) 0.7762(4) 0.6352(3) 0.0550(10) Uani 1 1 d . . .
H7A H 0.9427 0.8079 0.6732 0.066 Uiso 1 1 calc R . .
H7B H 0.8994 0.7996 0.5758 0.066 Uiso 1 1 calc R . .
H7C H 0.8281 0.6889 0.6395 0.066 Uiso 1 1 calc R . .

loop_
_atom_site_aniso_label
_atom_site_aniso_U_11
_atom_site_aniso_U_22
_atom_site_aniso_U_33
_atom_site_aniso_U_23
_atom_site_aniso_U_13
_atom_site_aniso_U_12
I 0.02593(14) 0.06485(19) 0.03757(17) 0.00933(12) 0.000 0.01296(7)
In 0.02384(14) 0.02384(14) 0.01901(19) 0.000 0.000 0.01192(7)
P 0.0241(3) 0.0241(3) 0.0188(5) 0.000 0.000 0.01203(15)
O1 0.0415(12) 0.0415(12) 0.0204(14) 0.000 0.000 0.0207(6)
O2 0.0287(10) 0.0487(12) 0.0388(11) -0.0119(9) -0.0081(8) 0.0232(9)
C1 0.0219(11) 0.0228(11) 0.0225(11) 0.0010(9) 0.0015(8) 0.0094(9)
C2 0.0276(12) 0.0245(11) 0.0243(11) -0.0016(9) 0.0008(9) 0.0142(10)
C3 0.0293(12) 0.0258(11) 0.0244(11) -0.0046(9) -0.0016(9) 0.0134(10)
C4 0.0235(11) 0.0294(12) 0.0255(11) 0.0015(9) 0.0010(9) 0.0121(10)
C5 0.0299(12) 0.0347(13) 0.0281(11) -0.0037(10) 0.0024(10) 0.0197(11)
C6 0.0291(12) 0.0300(12) 0.0243(11) -0.0050(9) 0.0015(9) 0.0151(10)
C7 0.0399(17) 0.084(3) 0.058(2) -0.0209(19) -0.0120(15) 0.0432(19)

loop_
_atom_type_symbol
_atom_type_description
_atom_type_scat_dispersion_real
_atom_type_scat_dispersion_imag
_atom_type_scat_source
C C 0.0033 0.0016 'International Tables Vol C Tables 4.2.6.8 and 6.1.1.4'
H H 0.0000 0.0000 'International Tables Vol C Tables 4.2.6.8 and 6.1.1.4'
O O 0.0106 0.0060 'International Tables Vol C Tables 4.2.6.8 and 6.1.1.4'
P P 0.1023 0.0942 'International Tables Vol C Tables 4.2.6.8 and 6.1.1.4'
In In -0.7276 1.3100 'International Tables Vol C Tables 4.2.6.8 and 6.1.1.4'
I I -0.4742 1.8119 'International Tables Vol C Tables 4.2.6.8 and 6.1.1.4'

loop_
_geom_angle_atom_site_label_1
_geom_angle_atom_site_label_2
_geom_angle_atom_site_label_3
_geom_angle
_geom_angle_site_symmetry_1
_geom_angle_site_symmetry_3
_geom_angle_publ_flag
O1 In O1 180.0 4_665 . ?
O1 In I 90.0 4_665 3_565 ?
O1 In I 90.0 . 3_565 ?
O1 In I 90.0 4_665 . ?
O1 In I 90.0 . . ?
I In I 120.0 3_565 . ?
O1 In I 90.0 4_665 2_665 ?
O1 In I 90.0 . 2_665 ?
I In I 120.0 3_565 2_665 ?
I In I 120.0 . 2_665 ?
O1 P C1 113.04(8) . . ?
O1 P C1 113.04(8) . 2_665 ?
C1 P C1 105.68(9) . 2_665 ?
O1 P C1 113.04(8) . 3_565 ?
C1 P C1 105.68(9) . 3_565 ?
C1 P C1 105.68(9) 2_665 3_565 ?
P O1 In 180.0 . . ?
C4 O2 C7 117.8(2) . . ?
C6 C1 C2 118.7(2) . . ?
C6 C1 P 119.37(18) . . ?
C2 C1 P 121.65(19) . . ?
C3 C2 C1 120.7(2) . . ?
C2 C3 C4 119.9(2) . . ?
O2 C4 C3 115.2(2) . . ?
O2 C4 C5 124.4(2) . . ?
C3 C4 C5 120.4(2) . . ?
C6 C5 C4 119.4(2) . . ?
C5 C6 C1 120.9(2) . . ?

loop_
_geom_bond_atom_site_label_1
_geom_bond_atom_site_label_2
_geom_bond_distance
_geom_bond_site_symmetry_2
_geom_bond_publ_flag
I In 2.7184(3) . ?
In I 2.7184(3) 3_565 ?
In I 2.7184(3) 2_665 ?
In O1 2.221(3) 4_665 ?
In O1 2.221(3) . ?
P O1 1.495(3) . ?
P C1 1.792(2) . ?
P C1 1.792(2) 2_665 ?
P C1 1.792(2) 3_565 ?
O2 C4 1.361(3) . ?
O2 C7 1.429(4) . ?
C1 C6 1.398(3) . ?
C1 C2 1.399(3) . ?
C2 C3 1.383(4) . ?
C3 C4 1.390(3) . ?
C4 C5 1.392(4) . ?
C5 C6 1.389(4) . ?

loop_
_geom_torsion_atom_site_label_1
_geom_torsion_atom_site_label_2
_geom_torsion_atom_site_label_3
_geom_torsion_atom_site_label_4
_geom_torsion
_geom_torsion_site_symmetry_1
_geom_torsion_site_symmetry_2
_geom_torsion_site_symmetry_3
_geom_torsion_site_symmetry_4
_geom_torsion_publ_flag
C1 P O1 In -67(100) . . . . ?
C1 P O1 In 53(100) 2_665 . . . ?
C1 P O1 In 173(100) 3_565 . . . ?
O1 In O1 P 0(73) 4_665 . . . ?
I In O1 P 0(100) 3_565 . . . ?
I In O1 P -120(100) . . . . ?
I In O1 P 120(100) 2_665 . . . ?
O1 P C1 C6 -51.6(2) . . . . ?
C1 P C1 C6 -175.72(19) 2_665 . . . ?
C1 P C1 C6 72.6(3) 3_565 . . . ?
O1 P C1 C2 135.05(18) . . . . ?
C1 P C1 C2 10.9(2) 2_665 . . . ?
C1 P C1 C2 -100.81(15) 3_565 . . . ?
C6 C1 C2 C3 0.1(4) . . . . ?
P C1 C2 C3 173.53(19) . . . . ?
C1 C2 C3 C4 -1.9(4) . . . . ?
C7 O2 C4 C3 -179.0(3) . . . . ?
C7 O2 C4 C5 0.9(4) . . . . ?
C2 C3 C4 O2 -177.6(2) . . . . ?
C2 C3 C4 C5 2.5(4) . . . . ?
O2 C4 C5 C6 178.8(2) . . . . ?
C3 C4 C5 C6 -1.3(4) . . . . ?
C4 C5 C6 C1 -0.5(4) . . . . ?
C2 C1 C6 C5 1.1(4) . . . . ?
P C1 C6 C5 -172.5(2) . . . . ?
